data_1000267
loop_
_publ_author_name
'Attfield, J P'
'Ferey, G'

_publ_section_title
;
Preparation and Crystal Structures of La~2~ Cu~1-x~ Li~x~ O~4~ Solid
Solutions and Evidence for a New Oxide with a defect K~2~ Ni F~4~
Structure: La~4~ Li~2~ O~7~
;
_journal_coden_ASTM JSSCBI
_journal_name_full 'Journal of Solid State Chemistry'
_journal_page_first 112
_journal_page_last 119
_journal_paper_doi 10.1016/0022-4596(89)90037-6
_journal_volume 80
_journal_year 1989
_chemical_formula_structural 'La2 Cu0.54 Li0.46 O4'
_chemical_formula_sum 'Cu0.54 La2 Li0.46 O4'
_chemical_name_systematic 'Lanthanum copper lithium oxide (2/.5/.5/4)'
_space_group_IT_number 65
_symmetry_cell_setting orthorhombic
_symmetry_Int_Tables_number 65
_symmetry_space_group_name_Hall '-A 2 2'
_symmetry_space_group_name_H-M 'A m m m'
_cell_angle_alpha 90
_cell_angle_beta 90
_cell_angle_gamma 90
_cell_formula_units_Z 4
_cell_length_a 5.2636(2)
_cell_length_b 5.2580(2)
_cell_length_c 13.1460(2)
_cell_volume 363.8
_refine_ls_R_factor_all 0.086
_cod_original_formula_sum 'Cu.54 La2 Li.46 O4'
_cod_database_code 1000267

loop_
_symmetry_equiv_pos_as_xyz
x,y,z
x,-y,-z
-x,-y,z
-x,y,-z
-x,-y,-z
-x,y,z
x,y,-z
x,-y,z
x,1/2+y,1/2+z
x,1/2-y,1/2-z
-x,1/2-y,1/2+z
-x,1/2+y,1/2-z
-x,1/2-y,1/2-z
-x,1/2+y,1/2+z
x,1/2+y,1/2-z
x,1/2-y,1/2+z

loop_
_atom_site_label
_atom_site_type_symbol
_atom_site_symmetry_multiplicity
_atom_site_Wyckoff_symbol
_atom_site_fract_x
_atom_site_fract_y
_atom_site_fract_z
_atom_site_occupancy
_atom_site_attached_hydrogens
_atom_site_calc_flag
La1 La3+ 4 i 0. 0. 0.3621(1) 1. 0 d
La2 La3+ 4 j 0.5 0.5 0.3621(1) 1. 0 d
Cu1 Cu3+ 2 a 0. 0. 0. 1. 0 d
Li1 Li1+ 2 c 0.5 0.5 0. 0.91(1) 0 d
Cu2 Cu3+ 2 c 0.5 0.5 0. 0.09(1) 0 d
O1 O2- 8 o 0.249(1) 0.234(1) 0. 1. 0 d
O2 O2- 4 i 0. 0. 0.1830(1) 1. 0 d
O3 O2- 4 j 0.5 0.5 0.1830(1) 1. 0 d

loop_
_atom_type_symbol
_atom_type_oxidation_number
La3+ 3.000
Cu3+ 2.800
Li1+ 1.000
O2- -2.000
